data_7000100
loop_
_publ_author_name
'Marchant, Sarah'
'Tang, Christina Y.'
'Downs, Anthony J.'
'Greene, Tim M.'
'Himmel, Hans-J\"org'
'Parsons, Simon'

_publ_section_title
;
 Synthesis and structural characterisation of primary amine adducts of
 gallane, RH2N.GaH3, and of their decomposition products, [RHNGaH2]n(R
 = Me, n= 3; R =tBu, n= 2).
;
_journal_issue 20
_journal_name_full 'Dalton transactions (Cambridge, England : 2003)'
_journal_page_first 3281
_journal_page_last 3290
_journal_paper_doi 10.1039/b508057f
_journal_year 2005
_chemical_formula_moiety 'C4 H14 Ga1 N1'
_chemical_formula_sum 'C4 H14 Ga N'
_chemical_formula_weight 145.88
_space_group_IT_number 62
_symmetry_cell_setting orthorhombic
_symmetry_space_group_name_Hall '-P 2ac 2n'
_symmetry_space_group_name_H-M 'P n m a'
_atom_sites_solution_hydrogens mixed
_atom_sites_solution_primary Patterson
_atom_sites_solution_secondary difmap
_audit_creation_date 05-05-06
_audit_creation_method CRYSTALS_ver_12.80
_cell_angle_alpha 90
_cell_angle_beta 90
_cell_angle_gamma 90
_cell_formula_units_Z 4
_cell_length_a 16.223(2)
_cell_length_b 7.9767(11)
_cell_length_c 6.0427(10)
_cell_measurement_reflns_used 1738
_cell_measurement_temperature 220
_cell_measurement_theta_max 22
_cell_measurement_theta_min 2
_cell_volume 781.96(19)
_computing_cell_refinement 'SAINT (Siemens ,1995)'
_computing_data_collection 'SMART (Siemens, 1993)'
_computing_data_reduction 'SAINT (Siemens ,1995)'
_computing_molecular_graphics 'CAMERON (Watkin et al., 1996)'
_computing_publication_material 'CRYSTALS (Betteridge et al., 2003)'
_computing_structure_refinement 'CRYSTALS (Betteridge et al., 2003)'
_computing_structure_solution 'DIRDIF-96 (Beurskens et al., 1996)'
_diffrn_ambient_temperature 220
_diffrn_measured_fraction_theta_full 0.998
_diffrn_measured_fraction_theta_max 0.998
_diffrn_measurement_device_type 'Bruker SMART'
_diffrn_measurement_method \w
_diffrn_radiation_monochromator graphite
_diffrn_radiation_type 'Mo K\a'
_diffrn_radiation_wavelength 0.71073
_diffrn_reflns_av_R_equivalents 0.0673
_diffrn_reflns_limit_h_max 17
_diffrn_reflns_limit_h_min -17
_diffrn_reflns_limit_k_max 8
_diffrn_reflns_limit_k_min -8
_diffrn_reflns_limit_l_max 6
_diffrn_reflns_limit_l_min -6
_diffrn_reflns_number 6002
_diffrn_reflns_theta_full 22.555
_diffrn_reflns_theta_max 22.555
_diffrn_reflns_theta_min 2.511
_diffrn_standards_number 0
_exptl_absorpt_coefficient_mu 3.414
_exptl_absorpt_correction_T_max 0.46
_exptl_absorpt_correction_T_min 0.29
_exptl_absorpt_correction_type multi-scan
_exptl_absorpt_process_details 'SADABS (Siemens, 1996)'
_exptl_crystal_colour colourless
_exptl_crystal_density_diffrn 1.239
_exptl_crystal_description block
_exptl_crystal_F_000 304
_exptl_crystal_size_max 0.43
_exptl_crystal_size_mid 0.27
_exptl_crystal_size_min 0.23
_refine_diff_density_max 0.92
_refine_diff_density_min -0.54
_refine_ls_extinction_method None
_refine_ls_goodness_of_fit_ref 0.8755
_refine_ls_hydrogen_treatment mixed
_refine_ls_matrix_type full
_refine_ls_number_parameters 39
_refine_ls_number_reflns 564
_refine_ls_number_restraints 7
_refine_ls_R_factor_all 0.0634
_refine_ls_R_factor_gt 0.0467
_refine_ls_shift/su_max 0.000689
_refine_ls_structure_factor_coef Fsqd
_refine_ls_weighting_details
;
w=1/[\s^2^(F^2^) + 0.07 + 0.00P]
where P=(max(Fo^2^,0) + 2Fc^2^)/3
;
_refine_ls_weighting_scheme calc
_refine_ls_wR_factor_all 0.1212
_refine_ls_wR_factor_gt 0.1174
_refine_ls_wR_factor_ref 0.1212
_reflns_limit_h_max 17
_reflns_limit_h_min 0
_reflns_limit_k_max 8
_reflns_limit_k_min 0
_reflns_limit_l_max 6
_reflns_limit_l_min 0
_reflns_number_gt 401
_reflns_number_total 565
_reflns_threshold_expression I>2.00u(I)
_oxford_diffrn_Wilson_B_factor 5.05
_oxford_diffrn_Wilson_scale 3.56
_oxford_refine_ls_scale 0.574(4)
_oxford_structure_analysis_title 'GATBUH IN Pnma'
_cod_data_source_file b508057f.txt
_cod_data_source_block gatbuh
_cod_depositor_comments
;
The following automatic conversions were performed:
'_symmetry_cell_setting' value 'Orthorhombic' changed to 'orthorhombic'
according to '/home/saulius/struct/CIF-dictionaries/cif_core.dic'
dictionary named 'cif_core.dic' version 2.4.1 from 2010-06-29.

Automatic conversion script
Id: cif_fix_enum 1527 2010-12-29 10:47:43Z saulius 

The following automatic conversions were performed:

'_atom_sites_solution_hydrogens' value 'difmap/geom' was changed to
'mixed'.

Automatic conversion script
Id: cif_fix_values 6452 2018-10-05 10:23:21Z andrius 
;
_cod_original_sg_symbol_H-M 'P n m a '
_cod_original_formula_sum 'C4 H14 Ga1 N1'
_cod_database_code 7000100

loop_
_symmetry_equiv_pos_as_xyz
x,y,z
-x,-y,-z
-x+1/2,y+1/2,z+1/2
x+1/2,-y+1/2,-z+1/2
x,-y+1/2,z
-x,y+1/2,-z
-x+1/2,-y,z+1/2
x+1/2,y,-z+1/2

loop_
_atom_site_label
_atom_site_type_symbol
_atom_site_fract_x
_atom_site_fract_y
_atom_site_fract_z
_atom_site_U_iso_or_equiv
_atom_site_occupancy
_atom_site_adp_type
_atom_site_refinement_flags_posn
_atom_site_refinement_flags_adp
_atom_site_refinement_flags_occupancy
_atom_site_disorder_assembly
_atom_site_disorder_group
_atom_site_attached_hydrogens
Ga1 Ga 0.28938(6) 0.7500 0.34167(19) 0.0779 1.0000 Uani DS T . . . .
N1 N 0.1956(3) 0.7500 0.1123(9) 0.0498 1.0000 Uani DS T . . . .
C2 C 0.1072(4) 0.7500 0.1785(13) 0.0510 1.0000 Uani S T . . . .
C3 C 0.0553(5) 0.7500 -0.0336(15) 0.0727 1.0000 Uani S T . . . .
C4 C 0.0901(4) 0.5938(8) 0.3139(10) 0.0742 1.0000 Uani . . . . . .
H11 H 0.2031 0.8431 0.0285 0.0605 1.0000 Uiso . . . . . .
H31 H -0.0035 0.7500 0.0040 0.1090 1.0000 Uiso . . . . . .
H32 H 0.0679 0.8503 -0.1218 0.1090 1.0000 Uiso . . . . . .
H41 H 0.0321 0.5925 0.3579 0.1115 1.0000 Uiso . . . . . .
H42 H 0.1251 0.5941 0.4460 0.1115 1.0000 Uiso . . . . . .
H43 H 0.1024 0.4944 0.2245 0.1115 1.0000 Uiso . . . . . .
H1 H 0.2545(11) 0.7500 0.5733(13) 0.0500 1.0000 Uiso DS . . . . .
H2 H 0.3425(6) 0.9028(6) 0.317(3) 0.0500 1.0000 Uiso D . . . . .

loop_
_atom_site_aniso_label
_atom_site_aniso_U_11
_atom_site_aniso_U_22
_atom_site_aniso_U_33
_atom_site_aniso_U_23
_atom_site_aniso_U_13
_atom_site_aniso_U_12
Ga1 0.0742(8) 0.0507(7) 0.1087(10) 0.0000 -0.0386(6) 0.0000
N1 0.052(4) 0.041(3) 0.056(4) 0.0000 0.003(3) 0.0000
C2 0.049(4) 0.051(4) 0.054(5) 0.0000 0.009(4) 0.0000
C3 0.050(5) 0.098(7) 0.070(6) 0.0000 -0.007(4) 0.0000
C4 0.077(4) 0.069(4) 0.076(4) 0.012(4) 0.011(3) -0.010(3)

loop_
_atom_type_symbol
_atom_type_scat_dispersion_real
_atom_type_scat_dispersion_imag
_atom_type_scat_Cromer_Mann_a1
_atom_type_scat_Cromer_Mann_b1
_atom_type_scat_Cromer_Mann_a2
_atom_type_scat_Cromer_Mann_b2
_atom_type_scat_Cromer_Mann_a3
_atom_type_scat_Cromer_Mann_b3
_atom_type_scat_Cromer_Mann_a4
_atom_type_scat_Cromer_Mann_b4
_atom_type_scat_Cromer_Mann_c
_atom_type_scat_source
C 0.0033 0.0016 2.3100 20.8439 1.0200 10.2075 1.5886 0.5687 0.8650 51.6512 0.2156 'International Tables Vol C 4.2.6.8 and 6.1.1.4'
H 0.0000 0.0000 0.4930 10.5109 0.3229 26.1257 0.1402 3.1424 0.0408 57.7998 0.0030 'International Tables Vol C 4.2.6.8 and 6.1.1.4'
Ga 0.2307 1.6083 15.2354 3.0669 6.7006 0.2412 4.3591 10.7805 2.9623 61.4135 1.7189 'International Tables Vol C 4.2.6.8 and 6.1.1.4'
N 0.0061 0.0033 12.2126 0.0057 3.1322 9.8933 2.0125 28.9975 1.1663 0.5826 -11.5290 'International Tables Vol C 4.2.6.8 and 6.1.1.4'

loop_
_geom_angle_atom_site_label_1
_geom_angle_site_symmetry_1
_geom_angle_atom_site_label_2
_geom_angle_site_symmetry_2
_geom_angle_atom_site_label_3
_geom_angle_site_symmetry_3
_geom_angle
_geom_angle_publ_flag
H2 5_565 Ga1 . N1 . 110.9(5) no
H2 5_565 Ga1 . H1 . 108.0(5) no
N1 . Ga1 . H1 . 110.3(7) no
H2 5_565 Ga1 . H2 . 108.6(8) no
N1 . Ga1 . H2 . 110.9(5) no
H1 . Ga1 . H2 . 108.0(5) no
Ga1 . N1 . H11 5_565 106.1 no
Ga1 . N1 . C2 . 122.1(5) yes
H11 5_565 N1 . C2 . 106.2 no
Ga1 . N1 . H11 . 106.1 no
H11 5_565 N1 . H11 . 109.9 no
C2 . N1 . H11 . 106.2 no
C4 5_565 C2 . N1 . 108.8(4) yes
C4 5_565 C2 . C3 . 110.5(4) yes
N1 . C2 . C3 . 107.7(6) yes
C4 5_565 C2 . C4 . 110.5(6) yes
N1 . C2 . C4 . 108.8(4) yes
C3 . C2 . C4 . 110.5(4) yes
C2 . C3 . H32 5_565 109.8 no
C2 . C3 . H31 . 109.9 no
H32 5_565 C3 . H31 . 109.1 no
C2 . C3 . H32 . 109.8 no
H32 5_565 C3 . H32 . 109.0 no
H31 . C3 . H32 . 109.1 no
C2 . C4 . H41 . 109.4 no
C2 . C4 . H42 . 109.3 no
H41 . C4 . H42 . 109.7 no
C2 . C4 . H43 . 109.3 no
H41 . C4 . H43 . 109.7 no
H42 . C4 . H43 . 109.4 no

loop_
_geom_bond_atom_site_label_1
_geom_bond_site_symmetry_1
_geom_bond_atom_site_label_2
_geom_bond_site_symmetry_2
_geom_bond_distance
_geom_bond_publ_flag
Ga1 . H2 5_565 1.500(6) no
Ga1 . N1 . 2.058(5) yes
Ga1 . H1 . 1.509(9) no
Ga1 . H2 . 1.500(6) no
N1 . H11 5_565 0.907 no
N1 . C2 . 1.488(9) yes
N1 . H11 . 0.907 no
C2 . C4 5_565 1.516(7) yes
C2 . C3 . 1.534(11) yes
C2 . C4 . 1.516(7) yes
C3 . H32 5_565 0.983 no
C3 . H31 . 0.981 no
C3 . H32 . 0.983 no
C4 . H41 . 0.977 no
C4 . H42 . 0.980 no
C4 . H43 . 0.981 no
